data_7708692
loop_
_publ_author_name
'Zhang, Yue'
'Chen, Dian'
'Jin, Kai-Hang'
'Zang, Shuang-Quan'
'Wang, Qing-Lun'

_publ_section_title
;
 Room-temperature phosphorescence of manganese-based metal halides
;
_journal_name_full 'Dalton Transactions'
_journal_paper_doi 10.1039/D1DT03206B
_journal_year 2021
_chemical_formula_moiety 'Cl5 Mn, 2(C3 H8 N6), Cl'
_chemical_formula_sum 'C6 H16 Cl6 Mn N12'
_chemical_formula_weight 523.95
_space_group_crystal_system monoclinic
_space_group_IT_number 11
_space_group_name_Hall '-P 2yb'
_space_group_name_H-M_alt 'P 1 21/m 1'
_atom_sites_solution_hydrogens geom
_atom_sites_solution_primary dual
_audit_creation_date 2020-02-26
_audit_creation_method
;
Olex2 1.2
(compiled 2018.05.29 svn.r3508 for OlexSys, GUI svn.r5506)
;
_audit_update_record
;
2021-09-17 deposited with the CCDC.	2021-11-01 downloaded from the CCDC.
;
_cell_angle_alpha 90
_cell_angle_beta 93.166(2)
_cell_angle_gamma 90
_cell_formula_units_Z 2
_cell_length_a 5.40460(10)
_cell_length_b 15.3969(4)
_cell_length_c 10.8565(3)
_cell_measurement_reflns_used 3206
_cell_measurement_temperature 293(2)
_cell_measurement_theta_max 73.5100
_cell_measurement_theta_min 2.8570
_cell_volume 902.03(4)
_computing_cell_refinement 'CrysAlisPro 1.171.39.27b (Rigaku OD, 2015)'
_computing_data_collection 'CrysAlisPro 1.171.39.27b (Rigaku OD, 2015)'
_computing_data_reduction 'CrysAlisPro 1.171.39.27b (Rigaku OD, 2015)'
_computing_molecular_graphics 'Olex2 (Dolomanov et al., 2009)'
_computing_publication_material 'Olex2 (Dolomanov et al., 2009)'
_computing_structure_refinement 'ShelXL (Sheldrick, 2015)'
_computing_structure_solution 'ShelXT (Sheldrick, 2015)'
_diffrn_ambient_temperature 293(2)
_diffrn_detector 'CCD plate'
_diffrn_measured_fraction_theta_full 0.991
_diffrn_measured_fraction_theta_max 0.968
_diffrn_measurement_details
;
List of Runs (angles in degrees, time in seconds):

  # Type    Start    End  Width  t~exp~   \w     \q     \k     \f   Frames
#--------------------------------------------------------------------------
  1  \w     32.00  58.00   0.50    0.50    --    0.00  57.00 -60.00   52
  2  \w    -29.00  17.00   0.50    0.50    --    0.00  38.00-150.00   92
  3  \w     42.00  85.00   0.50    0.50    --    0.00  57.00-120.00   86
  4  \w    -24.00  36.00   0.50    0.50    --    0.00  57.00-120.00  120
  5  \w     94.00 186.00   0.50    0.50    --   98.80  45.00 -60.00  184
  6  \w     41.00 133.00   0.50    0.50    --   98.80 -77.00 -60.00  184
  7  \w     69.00 175.00   0.50    0.50    --   98.80  61.00 -90.00  212
  8  \w     11.00 131.00   0.50    0.50    --   98.80 -82.00  90.00  240
  9  \w     88.00 128.00   0.50    0.50    --   98.80 -82.00 150.00   80
 10  \w     78.00 103.00   0.50    0.50    --   98.80 -45.00 -30.00   50
 11  \w    100.00 126.00   0.50    0.50    --   98.80  45.00-150.00   52
 12  \w      9.00  46.00   0.50    0.50    --   98.80 -45.00 -30.00   74
;
_diffrn_measurement_device 'four-circle diffractometer'
_diffrn_measurement_device_type 'XtaLAB AFC12 (RINC): Kappa single'
_diffrn_measurement_method '\w scans'
_diffrn_orient_matrix_type 'CrysAlisPro convention (1999,Acta A55,543-557)'
_diffrn_orient_matrix_UB_11 -0.0562024000
_diffrn_orient_matrix_UB_12 0.0980793000
_diffrn_orient_matrix_UB_13 -0.0047106000
_diffrn_orient_matrix_UB_21 -0.2600164000
_diffrn_orient_matrix_UB_22 -0.0174343000
_diffrn_orient_matrix_UB_23 0.0457485000
_diffrn_orient_matrix_UB_31 0.1033511000
_diffrn_orient_matrix_UB_32 0.0094230000
_diffrn_orient_matrix_UB_33 0.1345184000
_diffrn_radiation_monochromator graphite
_diffrn_radiation_probe x-ray
_diffrn_radiation_type CuK\a
_diffrn_radiation_wavelength 1.54184
_diffrn_reflns_av_R_equivalents 0.0424
_diffrn_reflns_av_unetI/netI 0.0415
_diffrn_reflns_Laue_measured_fraction_full 0.991
_diffrn_reflns_Laue_measured_fraction_max 0.968
_diffrn_reflns_limit_h_max 5
_diffrn_reflns_limit_h_min -6
_diffrn_reflns_limit_k_max 18
_diffrn_reflns_limit_k_min -18
_diffrn_reflns_limit_l_max 13
_diffrn_reflns_limit_l_min -7
_diffrn_reflns_number 4101
_diffrn_reflns_point_group_measured_fraction_full 0.991
_diffrn_reflns_point_group_measured_fraction_max 0.968
_diffrn_reflns_theta_full 67.684
_diffrn_reflns_theta_max 73.854
_diffrn_reflns_theta_min 4.078
_diffrn_source 'fine-focus sealed X-ray tube'
_diffrn_source_type 'Enhance (Cu) X-ray Source'
_exptl_absorpt_coefficient_mu 14.338
_exptl_absorpt_correction_T_max 1.00000
_exptl_absorpt_correction_T_min 0.40910
_exptl_absorpt_correction_type multi-scan
_exptl_absorpt_process_details
;
CrysAlisPro 1.171.39.27b (Rigaku Oxford Diffraction, 2015)
Empirical absorption correction using spherical harmonics,
 implemented in SCALE3 ABSPACK scaling algorithm.
;
_exptl_crystal_colour colourless
_exptl_crystal_colour_primary colourless
_exptl_crystal_density_diffrn 1.929
_exptl_crystal_description block
_exptl_crystal_F_000 526
_exptl_crystal_size_max 0.06
_exptl_crystal_size_mid 0.06
_exptl_crystal_size_min 0.05
_refine_diff_density_max 0.998
_refine_diff_density_min -0.846
_refine_diff_density_rms 0.190
_refine_ls_extinction_method none
_refine_ls_goodness_of_fit_ref 1.137
_refine_ls_hydrogen_treatment constr
_refine_ls_matrix_type full
_refine_ls_number_parameters 121
_refine_ls_number_reflns 1849
_refine_ls_number_restraints 0
_refine_ls_restrained_S_all 1.137
_refine_ls_R_factor_all 0.0611
_refine_ls_R_factor_gt 0.0576
_refine_ls_shift/su_max 0.000
_refine_ls_shift/su_mean 0.000
_refine_ls_structure_factor_coef Fsqd
_refine_ls_weighting_details 'w=1/[\s^2^(Fo^2^)+(0.1083P)^2^+1.3796P] where P=(Fo^2^+2Fc^2^)/3'
_refine_ls_weighting_scheme calc
_refine_ls_wR_factor_gt 0.1676
_refine_ls_wR_factor_ref 0.1694
_reflns_Friedel_coverage 0.000
_reflns_number_gt 1736
_reflns_number_total 1849
_reflns_threshold_expression 'I > 2\s(I)'
_cod_data_source_file d1dt03206b2.cif
_cod_data_source_block 4
_cod_database_code 7708692
_shelx_shelxl_version_number 2016/4
_chemical_oxdiff_formula 'C N H Cu S'
_chemical_oxdiff_usercomment ' '
_shelx_space_group_comment
;
The symmetry employed for this shelxl refinement is uniquely defined
by the following loop, which should always be used as a source of
symmetry information in preference to the above space-group names.
They are only intended as comments.
;
_reflns_odcompleteness_completeness 99.23
_reflns_odcompleteness_iscentric 1
_reflns_odcompleteness_theta 66.97
_olex2_refinement_description
;
1. Fixed Uiso
 At 1.2 times of:
  All N(H) groups, All N(H,H) groups
2.a Aromatic/amide H refined with riding coordinates:
 N2(H2), N3(H3)
2.b X=CH2 refined with riding coordinates:
 N1(H1A,H1B), N4(H4A,H4B), N5(H5A,H5B)
;
_olex2_submission_special_instructions 'No special instructions were received'
_oxdiff_exptl_absorpt_empirical_details
;
Empirical correction (ABSPACK) includes:
- Absorption correction using spherical harmonics
- Frame scaling
;
_oxdiff_exptl_absorpt_empirical_full_max 2.095
_oxdiff_exptl_absorpt_empirical_full_min 0.526

loop_
_space_group_symop_operation_xyz
'x, y, z'
'-x, y+1/2, -z'
'-x, -y, -z'
'x, -y-1/2, z'

loop_
_atom_site_label
_atom_site_type_symbol
_atom_site_fract_x
_atom_site_fract_y
_atom_site_fract_z
_atom_site_U_iso_or_equiv
_atom_site_adp_type
_atom_site_occupancy
_atom_site_site_symmetry_order
_atom_site_calc_flag
_atom_site_refinement_flags_posn
_atom_site_refinement_flags_adp
_atom_site_refinement_flags_occupancy
_atom_site_disorder_assembly
_atom_site_disorder_group
Mn1 Mn 0.48922(17) 0.250000 0.39050(8) 0.0176(3) Uani 1 2 d S T P . .
Cl1 Cl 0.50670(17) 0.41226(6) 0.39860(9) 0.0212(3) Uani 1 1 d . . . . .
Cl2 Cl 0.5030(2) 0.250000 0.16562(12) 0.0214(3) Uani 1 2 d S T P . .
Cl3 Cl 0.5275(3) 0.250000 0.62840(13) 0.0216(3) Uani 1 2 d S T P . .
Cl4 Cl 0.0069(2) 0.250000 0.40700(13) 0.0236(4) Uani 1 2 d S T P . .
N1 N -0.0786(7) 0.5833(2) 0.4030(3) 0.0266(8) Uani 1 1 d . . . . .
H1A H -0.025605 0.631488 0.434517 0.032 Uiso 1 1 calc R . . . .
H1B H -0.202013 0.557124 0.433341 0.032 Uiso 1 1 calc R . . . .
N2 N -0.0535(6) 0.4749(2) 0.2573(3) 0.0191(7) Uani 1 1 d . . . . .
H2 H -0.176269 0.448128 0.287254 0.023 Uiso 1 1 calc R . . . .
N3 N 0.2203(6) 0.58891(19) 0.2598(3) 0.0175(7) Uani 1 1 d . . . . .
H3 H 0.279722 0.635927 0.292372 0.021 Uiso 1 1 calc R . . . .
N4 N -0.0326(7) 0.3678(2) 0.1128(3) 0.0240(8) Uani 1 1 d . . . . .
H4A H 0.028619 0.344784 0.049005 0.029 Uiso 1 1 calc R . . . .
H4B H -0.152988 0.342753 0.147299 0.029 Uiso 1 1 calc R . . . .
N5 N 0.5078(6) 0.5976(3) 0.1121(3) 0.0247(8) Uani 1 1 d . . . . .
H5A H 0.576569 0.577882 0.048204 0.030 Uiso 1 1 calc R . . . .
H5B H 0.559677 0.645208 0.145911 0.030 Uiso 1 1 calc R . . . .
N6 N 0.2436(6) 0.4813(2) 0.1057(3) 0.0166(7) Uani 1 1 d . . . . .
C1 C 0.0282(7) 0.5498(2) 0.3090(4) 0.0182(8) Uani 1 1 d . . . . .
C2 C 0.0571(7) 0.4408(2) 0.1571(3) 0.0153(7) Uani 1 1 d . . . . .
C3 C 0.3229(7) 0.5548(2) 0.1582(4) 0.0167(8) Uani 1 1 d . . . . .
Cl5 Cl -0.0861(3) 0.750000 0.12236(13) 0.0229(4) Uani 1 2 d S T P . .

loop_
_atom_site_aniso_label
_atom_site_aniso_U_11
_atom_site_aniso_U_22
_atom_site_aniso_U_33
_atom_site_aniso_U_23
_atom_site_aniso_U_13
_atom_site_aniso_U_12
Mn1 0.0268(5) 0.0086(5) 0.0178(5) 0.000 0.0045(4) 0.000
Cl1 0.0259(6) 0.0097(5) 0.0289(6) 0.0005(3) 0.0101(4) -0.0007(3)
Cl2 0.0216(7) 0.0235(7) 0.0191(7) 0.000 0.0028(5) 0.000
Cl3 0.0322(8) 0.0132(6) 0.0188(6) 0.000 -0.0020(5) 0.000
Cl4 0.0204(7) 0.0220(7) 0.0285(8) 0.000 0.0034(6) 0.000
N1 0.034(2) 0.0206(18) 0.0269(19) -0.0081(15) 0.0125(16) -0.0001(14)
N2 0.0232(16) 0.0113(15) 0.0240(17) -0.0005(13) 0.0114(14) -0.0022(12)
N3 0.0232(17) 0.0096(15) 0.0199(17) -0.0032(12) 0.0029(13) -0.0031(12)
N4 0.0333(19) 0.0112(16) 0.0288(19) -0.0060(13) 0.0134(15) -0.0092(13)
N5 0.0251(19) 0.0182(17) 0.032(2) -0.0043(14) 0.0098(16) -0.0120(13)
N6 0.0211(17) 0.0119(15) 0.0173(16) 0.0000(12) 0.0046(13) -0.0026(12)
C1 0.0222(19) 0.0128(17) 0.0198(19) 0.0005(15) 0.0028(15) 0.0043(14)
C2 0.0188(18) 0.0127(17) 0.0144(18) 0.0021(14) 0.0014(14) -0.0002(13)
C3 0.0203(18) 0.0100(16) 0.0201(18) 0.0036(14) 0.0033(15) -0.0001(14)
Cl5 0.0290(7) 0.0162(6) 0.0236(7) 0.000 0.0019(6) 0.000

loop_
_atom_type_symbol
_atom_type_description
_atom_type_scat_dispersion_real
_atom_type_scat_dispersion_imag
_atom_type_scat_source
C C 0.0181 0.0091 'International Tables Vol C Tables 4.2.6.8 and 6.1.1.4'
H H 0.0000 0.0000 'International Tables Vol C Tables 4.2.6.8 and 6.1.1.4'
Cl Cl 0.3639 0.7018 'International Tables Vol C Tables 4.2.6.8 and 6.1.1.4'
Mn Mn -0.5299 2.8052 'International Tables Vol C Tables 4.2.6.8 and 6.1.1.4'
N N 0.0311 0.0180 'International Tables Vol C Tables 4.2.6.8 and 6.1.1.4'

loop_
_geom_angle_atom_site_label_1
_geom_angle_atom_site_label_2
_geom_angle_atom_site_label_3
_geom_angle
_geom_angle_site_symmetry_1
_geom_angle_site_symmetry_3
_geom_angle_publ_flag
Cl1 Mn1 Cl1 174.25(6) . 4_565 ?
Cl1 Mn1 Cl3 87.94(3) . . ?
Cl1 Mn1 Cl3 87.94(3) 4_565 . ?
Cl1 Mn1 Cl4 87.82(3) 4_565 1_655 ?
Cl1 Mn1 Cl4 91.91(3) . . ?
Cl1 Mn1 Cl4 91.91(3) 4_565 . ?
Cl1 Mn1 Cl4 87.82(3) . 1_655 ?
Cl2 Mn1 Cl1 91.83(3) . 4_565 ?
Cl2 Mn1 Cl1 91.83(3) . . ?
Cl2 Mn1 Cl3 173.68(6) . . ?
Cl2 Mn1 Cl4 88.77(5) . 1_655 ?
Cl2 Mn1 Cl4 98.81(6) . . ?
Cl3 Mn1 Cl4 84.90(5) . 1_655 ?
Cl3 Mn1 Cl4 87.51(5) . . ?
Cl4 Mn1 Cl4 172.42(7) . 1_655 ?
Mn1 Cl4 Mn1 172.42(7) . 1_455 ?
H1A N1 H1B 120.0 . . ?
C1 N1 H1A 120.0 . . ?
C1 N1 H1B 120.0 . . ?
C1 N2 H2 119.7 . . ?
C1 N2 C2 120.7(3) . . ?
C2 N2 H2 119.7 . . ?
C1 N3 H3 119.8 . . ?
C1 N3 C3 120.5(3) . . ?
C3 N3 H3 119.8 . . ?
H4A N4 H4B 120.0 . . ?
C2 N4 H4A 120.0 . . ?
C2 N4 H4B 120.0 . . ?
H5A N5 H5B 120.0 . . ?
C3 N5 H5A 120.0 . . ?
C3 N5 H5B 120.0 . . ?
C3 N6 C2 116.9(3) . . ?
N1 C1 N2 121.0(4) . . ?
N1 C1 N3 121.3(4) . . ?
N3 C1 N2 117.7(3) . . ?
N4 C2 N2 116.8(3) . . ?
N4 C2 N6 121.4(4) . . ?
N6 C2 N2 121.7(4) . . ?
N5 C3 N3 117.6(4) . . ?
N5 C3 N6 119.8(4) . . ?
N6 C3 N3 122.6(3) . . ?

loop_
_geom_bond_atom_site_label_1
_geom_bond_atom_site_label_2
_geom_bond_distance
_geom_bond_site_symmetry_2
_geom_bond_publ_flag
Mn1 Cl1 2.5015(9) . ?
Mn1 Cl1 2.5015(9) 4_565 ?
Mn1 Cl2 2.4467(16) . ?
Mn1 Cl3 2.5797(16) . ?
Mn1 Cl4 2.6226(16) . ?
Mn1 Cl4 2.7939(16) 1_655 ?
Cl4 Mn1 2.7939(16) 1_455 ?
N1 H1A 0.8600 . ?
N1 H1B 0.8600 . ?
N1 C1 1.307(5) . ?
N2 H2 0.8600 . ?
N2 C1 1.346(5) . ?
N2 C2 1.374(5) . ?
N3 H3 0.8600 . ?
N3 C1 1.337(5) . ?
N3 C3 1.367(5) . ?
N4 H4A 0.8600 . ?
N4 H4B 0.8600 . ?
N4 C2 1.306(5) . ?
N5 H5A 0.8600 . ?
N5 H5B 0.8600 . ?
N5 C3 1.319(5) . ?
N6 C2 1.333(5) . ?
N6 C3 1.328(5) . ?

loop_
_geom_torsion_atom_site_label_1
_geom_torsion_atom_site_label_2
_geom_torsion_atom_site_label_3
_geom_torsion_atom_site_label_4
_geom_torsion
_geom_torsion_site_symmetry_1
_geom_torsion_site_symmetry_2
_geom_torsion_site_symmetry_3
_geom_torsion_site_symmetry_4
_geom_torsion_publ_flag
C1 N2 C2 N4 179.7(4) . . . . ?
C1 N2 C2 N6 -1.8(6) . . . . ?
C1 N3 C3 N5 178.3(4) . . . . ?
C1 N3 C3 N6 -1.7(6) . . . . ?
C2 N2 C1 N1 178.9(4) . . . . ?
C2 N2 C1 N3 -0.4(6) . . . . ?
C2 N6 C3 N3 -0.4(6) . . . . ?
C2 N6 C3 N5 179.6(4) . . . . ?
C3 N3 C1 N1 -177.2(4) . . . . ?
C3 N3 C1 N2 2.0(6) . . . . ?
C3 N6 C2 N2 2.1(6) . . . . ?
C3 N6 C2 N4 -179.5(4) . . . . ?
